data_4327699
loop_
_publ_author_name
'Horst Borrmann'
'Karel Lutar'
'Boris \<Zemva'

_publ_contact_author
;
       Dr. Horst Borrmann
       Max-Planck-Institut f\"ur Festk\"orperforschung
       Heisenbergstr. 1
       D-70569 Stuttgart
       Bundesrepublik Deutschland
;
_publ_contact_author_email HORST@VAXFF2.MPI-STUTTGART.MPG.DE
_publ_contact_author_fax '0049 711 689-1642'
_publ_contact_author_phone '0049 711 689-1645'
_publ_section_title
;
 Manganese(II) Hexafluoroarsenate: Unusually High Coordination of
 Manganese(II) in a Fluorine Environment
;
_journal_name_full 'Inorganic Chemistry'
_journal_page_first 880
_journal_page_last 882
_journal_paper_doi 10.1021/ic960814+
_journal_volume 36
_journal_year 1997
_chemical_formula_sum 'As2 F12 Mn'
_chemical_formula_weight 432.78
_chemical_name_systematic
; 
 ? 
;
_space_group_IT_number 122
_symmetry_cell_setting tetragonal
_symmetry_space_group_name_Hall 'I -4 2bw'
_symmetry_space_group_name_H-M 'I -4 2 d'
_atom_sites_solution_primary Patterson
_atom_sites_solution_secondary difmap
_audit_creation_method SHELXL
_cell_angle_alpha 90.00
_cell_angle_beta 90.00
_cell_angle_gamma 90.00
_cell_formula_units_Z 4
_cell_length_a 7.5076(2)
_cell_length_b 7.5076(2)
_cell_length_c 15.4444(5)
_cell_measurement_reflns_used 24
_cell_measurement_temperature 293(2)
_cell_measurement_theta_max 23.23
_cell_measurement_theta_min 21.36
_cell_volume 870.51(4)
_computing_cell_refinement 'Nonius Express'
_computing_data_collection 'Nonius Express'
_computing_data_reduction 'CADSHEL (Kopf and Ruebcke) '
_computing_molecular_graphics 'SHELXTL-Plus XP'
_computing_publication_material SHELXL-93
_computing_structure_refinement 'SHELXL-93 (Sheldrick, 1994)'
_computing_structure_solution 'SHELXTL-Plus (Sheldrick, 1990)'
_diffrn_ambient_temperature 293(2)
_diffrn_measurement_device 'Enraf-Nonius CAD4'
_diffrn_measurement_method \w-\q-scan
_diffrn_radiation_monochromator graphite
_diffrn_radiation_source 'long fine-focus sealed tube'
_diffrn_radiation_type AgK\a
_diffrn_radiation_wavelength 0.56087
_diffrn_reflns_av_R_equivalents 0.0376
_diffrn_reflns_av_sigmaI/netI 0.0216
_diffrn_reflns_limit_h_max 11
_diffrn_reflns_limit_h_min -11
_diffrn_reflns_limit_k_max 11
_diffrn_reflns_limit_k_min -11
_diffrn_reflns_limit_l_max 24
_diffrn_reflns_limit_l_min -24
_diffrn_reflns_number 3738
_diffrn_reflns_theta_max 26.00
_diffrn_reflns_theta_min 2.00
_diffrn_standards_decay_% 0.5
_diffrn_standards_interval_time '2 h'
_diffrn_standards_number 2
_exptl_absorpt_coefficient_mu 4.844
_exptl_absorpt_correction_T_max 0.283
_exptl_absorpt_correction_T_min 0.207
_exptl_absorpt_correction_type semi-empirical(psi-scans)
_exptl_crystal_colour 'light pink'
_exptl_crystal_density_diffrn 3.302
_exptl_crystal_description block
_exptl_crystal_F_000 796
_exptl_crystal_size_max 0.49
_exptl_crystal_size_mid 0.41
_exptl_crystal_size_min 0.28
_refine_diff_density_max 0.533
_refine_diff_density_min -0.473
_refine_diff_density_rms 0.090
_refine_ls_abs_structure_details 'Flack H D (1983), Acta Cryst. A39, 876-881'
_refine_ls_abs_structure_Flack 0.00(3)
_refine_ls_extinction_coef 0.0321(13)
_refine_ls_extinction_expression Fc^*^=kFc[1+0.001xFc^2^\l^3^/sin(2\q)]^-1/4^
_refine_ls_extinction_method SHELXL
_refine_ls_goodness_of_fit_all 1.117
_refine_ls_goodness_of_fit_obs 1.122
_refine_ls_matrix_type full
_refine_ls_number_parameters 37
_refine_ls_number_reflns 875
_refine_ls_number_restraints 0
_refine_ls_restrained_S_all 1.117
_refine_ls_restrained_S_obs 1.122
_refine_ls_R_factor_all 0.0247
_refine_ls_R_factor_obs 0.0235
_refine_ls_shift/esd_max -0.147
_refine_ls_shift/esd_mean 0.004
_refine_ls_structure_factor_coef Fsqd
_refine_ls_weighting_details 'w=1/[\s^2^(Fo^2^)+(0.0292P)^2^+0.9220P] where P=(Fo^2^+2Fc^2^)/3'
_refine_ls_weighting_scheme calc
_refine_ls_wR_factor_all 0.0617
_refine_ls_wR_factor_obs 0.0607
_reflns_number_observed 840
_reflns_number_total 875
_reflns_observed_criterion >2sigma(I)
_cod_data_source_file ic9608142B.cif
_cod_data_source_block hbmnasf1
_cod_depositor_comments
;
The following automatic conversions were performed:

'_refine_ls_weighting_scheme' value 'calc
w=1/[\s^2^(Fo^2^)+(0.0292P)^2^+0.9220P] where P=(Fo^2^+2Fc^2^)/3' was
changed to 'calc'. New tag '_refine_ls_weighting_details' was
created. The value of the new tag was set to
'w=1/[\s^2^(Fo^2^)+(0.0292P)^2^+0.9220P] where P=(Fo^2^+2Fc^2^)/3'.

Automatic conversion script
Id: cif_fix_values 3143 2015-03-26 13:38:13Z robertas 
;
_cod_database_code 4327699

loop_
_symmetry_equiv_pos_as_xyz
'x, y, z'
'-x, -y, z'
'y, -x, -z'
'-y, x, -z'
'-x+1/2, y, -z+3/4'
'x+1/2, -y, -z+3/4'
'-y+1/2, -x, z+3/4'
'y+1/2, x, z+3/4'
'x+1/2, y+1/2, z+1/2'
'-x+1/2, -y+1/2, z+1/2'
'y+1/2, -x+1/2, -z+1/2'
'-y+1/2, x+1/2, -z+1/2'
'-x+1, y+1/2, -z+5/4'
'x+1, -y+1/2, -z+5/4'
'-y+1, -x+1/2, z+5/4'
'y+1, x+1/2, z+5/4'

loop_
_atom_site_aniso_label
_atom_site_aniso_U_11
_atom_site_aniso_U_22
_atom_site_aniso_U_33
_atom_site_aniso_U_23
_atom_site_aniso_U_13
_atom_site_aniso_U_12
As 0.0416(2) 0.01968(13) 0.01701(15) 0.000 0.000 -0.0012(2)
Mn 0.0238(2) 0.0238(2) 0.0300(3) 0.000 0.000 0.000
F1 0.0705(13) 0.049(2) 0.0526(12) -0.0092(9) -0.0306(10) 0.0041(9)
F2 0.0665(12) 0.0219(5) 0.0309(6) -0.0031(6) -0.0009(8) 0.0044(6)
F3 0.094(2) 0.053(2) 0.075(2) 0.0160(11) 0.055(2) 0.0051(11)

loop_
_atom_site_label
_atom_site_type_symbol
_atom_site_fract_x
_atom_site_fract_y
_atom_site_fract_z
_atom_site_U_iso_or_equiv
_atom_site_thermal_displace_type
_atom_site_occupancy
_atom_site_calc_flag
_atom_site_refinement_flags
As As 0.0000 0.5000 0.02631(2) 0.02610(11) Uani 1 d S
Mn Mn 0.0000 0.0000 0.0000 0.02586(13) Uani 1 d S
F1 F 0.1474(3) 0.5324(3) 0.1117(2) 0.0573(6) Uani 1 d .
F2 F 0.0519(3) 0.2721(2) 0.02972(11) 0.0398(4) Uani 1 d .
F3 F 0.1589(4) 0.5357(3) -0.0450(2) 0.0740(9) Uani 1 d .

loop_
_atom_type_symbol
_atom_type_description
_atom_type_scat_dispersion_real
_atom_type_scat_dispersion_imag
_atom_type_scat_source
F F 0.0096 0.0061 'International Tables Vol C Tables 4.2.6.8 and 6.1.1.4'
Mn Mn 0.2704 0.4681 'International Tables Vol C Tables 4.2.6.8 and 6.1.1.4'
As As 0.2758 1.3314 'International Tables Vol C Tables 4.2.6.8 and 6.1.1.4'

loop_
_geom_angle_atom_site_label_1
_geom_angle_atom_site_label_2
_geom_angle_atom_site_label_3
_geom_angle
_geom_angle_site_symmetry_1
_geom_angle_site_symmetry_3
F3 As F3 96.0(2) 2_565 .
F3 As F1 91.3(2) 2_565 2_565
F3 As F1 172.69(15) . 2_565
F3 As F1 172.69(15) 2_565 .
F3 As F1 91.3(2) . .
F1 As F1 81.4(2) 2_565 .
F3 As F2 91.27(10) 2_565 .
F3 As F2 91.03(10) . .
F1 As F2 88.99(9) 2_565 .
F1 As F2 88.41(9) . .
F3 As F2 91.02(10) 2_565 2_565
F3 As F2 91.27(10) . 2_565
F1 As F2 88.41(9) 2_565 2_565
F1 As F2 88.99(9) . 2_565
F2 As F2 176.57(11) . 2_565
F2 Mn F2 92.66(2) 2 4
F2 Mn F2 92.66(2) 2 3
F2 Mn F2 155.11(9) 4 3
F2 Mn F2 155.11(9) 2 .
F2 Mn F2 92.66(2) 4 .
F2 Mn F2 92.66(2) 3 .
F2 Mn F1 78.28(7) 2 14_454
F2 Mn F1 130.37(7) 4 14_454
F2 Mn F1 74.52(7) 3 14_454
F2 Mn F1 79.77(7) . 14_454
F2 Mn F1 79.77(7) 2 13_444
F2 Mn F1 74.52(7) 4 13_444
F2 Mn F1 130.37(7) 3 13_444
F2 Mn F1 78.28(7) . 13_444
F1 Mn F1 55.88(10) 14_454 13_444
F2 Mn F1 74.52(7) 2 7_554
F2 Mn F1 78.28(7) 4 7_554
F2 Mn F1 79.77(7) 3 7_554
F2 Mn F1 130.37(7) . 7_554
F1 Mn F1 141.31(6) 14_454 7_554
F1 Mn F1 141.31(6) 13_444 7_554
F2 Mn F1 130.37(7) 2 8_454
F2 Mn F1 79.77(7) 4 8_454
F2 Mn F1 78.28(7) 3 8_454
F2 Mn F1 74.52(7) . 8_454
F1 Mn F1 141.31(6) 14_454 8_454
F1 Mn F1 141.31(6) 13_444 8_454
F1 Mn F1 55.88(10) 7_554 8_454
As F1 Mn 111.38(11) . 13_454
As F2 Mn 152.60(11) . .

loop_
_geom_bond_atom_site_label_1
_geom_bond_atom_site_label_2
_geom_bond_distance
_geom_bond_site_symmetry_2
As F3 1.646(2) 2_565
As F3 1.646(2) .
As F1 1.738(2) 2_565
As F1 1.738(2) .
As F2 1.7554(14) .
As F2 1.7554(14) 2_565
Mn F2 2.1298(15) 2
Mn F2 2.1298(15) 4
Mn F2 2.1298(15) 3
Mn F2 2.1298(15) .
Mn F1 2.419(3) 14_454
Mn F1 2.419(3) 13_444
Mn F1 2.419(3) 7_554
Mn F1 2.419(3) 8_454
F1 Mn 2.419(3) 13_454
